data_8103584
loop_
_publ_author_name
'Riester, M.'
'Boehm, H.'
'Petricek, V.'

_publ_section_title
;
 The commensurately modulated structure of the lock-in phase of synthetic
 Co-akermanite, Ca2 Co Si2 O7
;
_journal_name_full 'Zeitschrift fuer Kristallographie (149,1979-)'
_journal_page_first 102
_journal_page_last 109
_journal_volume 215
_journal_year 2000
_chemical_formula_sum 'Ca2 Co O1.66667 Si2'
_chemical_name_systematic 'Ca2 Co (Si2 O7)'
_space_group_IT_number 81
_symmetry_space_group_name_Hall 'P -4'
_symmetry_space_group_name_H-M 'P -4'
_cell_angle_alpha 90
_cell_angle_beta 90
_cell_angle_gamma 90
_cell_formula_units_Z 18
_cell_length_a 23.46
_cell_length_b 23.46
_cell_length_c 5.015
_cell_volume 2760.114
_citation_journal_id_ASTM ZEKRDZ
_cod_data_source_file Riester_ZEKRDZ_2000_25.cif
_cod_data_source_block Ca2Co1O1.66667Si2
_cod_original_cell_volume 2760.113
_cod_original_formula_sum 'Ca2 Co1 O1.66667 Si2'
_cod_database_code 8103584

loop_
_symmetry_equiv_pos_as_xyz
x,y,z
y,-x,-z
-x,-y,z
-y,x,-z

loop_
_atom_site_label
_atom_site_type_symbol
_atom_site_fract_x
_atom_site_fract_y
_atom_site_fract_z
_atom_site_occupancy
_atom_site_U_iso_or_equiv
Si5 Si+4 -0.2847 0.7931 0.9411 1 0.0
Si7 Si+4 0.6122 0.2014 0.9152 1 0.0
O6 O-2 0.3335 0.161 0.8332 1 0.0
Si3 Si+4 -0.0436 0.2247 0.9371 1 0.0
Si1 Si+4 0.0489 0.4541 0.9327 1 0.0
O4 O-2 0.106 0.4829 0.7774 1 0.0
Ca8 Ca+2 -0.5617 0.719 0.4981 1 0.0
Co5 Co+2 0.4977 0.1732 -0.0262 1 0.0
Si8 Si+4 0.3946 0.46 0.9301 1 0.0
Ca1 Ca+2 0.1153 0.3964 0.5207 1 0.0
O5 O-2 0.0053 0.1788 0.8292 1 0.0
Co1 Co+2 0 0 0 1 0.0
Si6 Si+4 0.71 0.1096 0.9152 1 0.0
O1 O-2 0 0.5 0.8248 1 0.0
Ca2 Ca+2 0.1109 0.0551 0.5024 1 0.0
Co2 Co+2 0.3333 0.0041 0.0043 1 0.0
Ca7 Ca+2 0.1198 0.7317 0.5236 1 0.0
O2 O-2 0.0472 0.448 0.2429 1 0.0
O3 O-2 0.0388 0.3963 0.7815 1 0.0
Ca3 Ca+2 0.4495 0.0644 0.4899 1 0.0
Si9 Si+4 0.2968 0.5518 0.9301 1 0.0
Ca5 Ca+2 0.4298 0.3786 0.5252 1 0.0
O8 O-2 0.3457 0.5059 0.8222 1 0.0
Ca9 Ca+2 -0.2204 0.7214 0.5032 1 0.0
Co3 Co+2 0.3292 0.3294 -0.0081 1 0.0
O7 O-2 0.6611 0.1555 0.8073 1 0.0
Si4 Si+4 0.3824 0.1151 0.9411 1 0.0
Co6 Co+2 0.5 0.5 0 1 0.0
Co4 Co+2 0.1622 0.1657 -0.0267 1 0.0
Ca6 Ca+2 -0.2223 0.3913 0.4959 1 0.0
Ca4 Ca+2 0.7815 0.0607 0.5161 1 0.0
Si2 Si+4 0.0542 0.1329 0.9371 1 0.0
